data_2225706
loop_
_publ_author_name
'Fun, Hoong-Kun'
'Goh, Jia Hao'
'Yu, Haitao'
'Zhang, Yan'

_publ_section_title
;
 4-[(2,4-Dimethyl-1,3-oxazol-5-yl)methyl]-4-hydroxy-2-methylisoquinoline-1,3(2<i>H</i>,4<i>H</i>)-dione
;
_journal_coeditor_code SJ2737
_journal_issue 4
_journal_name_full 'Acta Crystallographica Section E'
_journal_page_first o724
_journal_page_last o725
_journal_paper_doi 10.1107/S1600536810007397
_journal_volume 66
_journal_year 2010
_chemical_formula_iupac 'C16 H16 N2 O4'
_chemical_formula_moiety 'C16 H16 N2 O4'
_chemical_formula_sum 'C16 H16 N2 O4'
_chemical_formula_weight 300.31
_chemical_name_systematic
;
4-[(2,4-Dimethyl-1,3-oxazol-5-yl)methyl]-4-hydroxy-2-methylisoquinoline-
1,3(2<i>H</i>,4<i>H</i>)-dione
;
_space_group_IT_number 2
_symmetry_cell_setting triclinic
_symmetry_space_group_name_Hall '-P 1'
_symmetry_space_group_name_H-M 'P -1'
_atom_sites_solution_hydrogens geom
_atom_sites_solution_primary direct
_atom_sites_solution_secondary difmap
_audit_creation_method SHELXL-97
_cell_angle_alpha 103.997(3)
_cell_angle_beta 90.025(3)
_cell_angle_gamma 112.663(2)
_cell_formula_units_Z 2
_cell_length_a 8.3866(5)
_cell_length_b 8.8044(5)
_cell_length_c 10.6734(7)
_cell_measurement_reflns_used 1833
_cell_measurement_temperature 100.00(10)
_cell_measurement_theta_max 32.74
_cell_measurement_theta_min 4.39
_cell_volume 701.80(8)
_computing_cell_refinement 'SAINT (Bruker, 2009)'
_computing_data_collection 'APEX2 (Bruker, 2009)'
_computing_data_reduction 'SAINT (Bruker, 2009)'
_computing_molecular_graphics 'SHELXTL (Sheldrick, 2008)'
_computing_publication_material
;
SHELXTL (Sheldrick, 2008) and PLATON (Spek, 2009)
;
_computing_structure_refinement 'SHELXTL (Sheldrick, 2008)'
_computing_structure_solution 'SHELXTL (Sheldrick, 2008)'
_diffrn_ambient_temperature 100.00(10)
_diffrn_measured_fraction_theta_full 0.992
_diffrn_measured_fraction_theta_max 0.992
_diffrn_measurement_device_type
;
Bruker SMART APEXII CCD area-detector diffractometer
;
_diffrn_measurement_method '\f and \w scans'
_diffrn_radiation_monochromator graphite
_diffrn_radiation_source 'fine-focus sealed tube'
_diffrn_radiation_type MoK\a
_diffrn_radiation_wavelength 0.71073
_diffrn_reflns_av_R_equivalents 0.0343
_diffrn_reflns_av_sigmaI/netI 0.0479
_diffrn_reflns_limit_h_max 10
_diffrn_reflns_limit_h_min -10
_diffrn_reflns_limit_k_max 11
_diffrn_reflns_limit_k_min -11
_diffrn_reflns_limit_l_max 13
_diffrn_reflns_limit_l_min -13
_diffrn_reflns_number 6623
_diffrn_reflns_theta_full 27.50
_diffrn_reflns_theta_max 27.50
_diffrn_reflns_theta_min 2.65
_diffrn_standards_number 0
_exptl_absorpt_coefficient_mu 0.104
_exptl_absorpt_correction_T_max 0.9918
_exptl_absorpt_correction_T_min 0.9760
_exptl_absorpt_correction_type multi-scan
_exptl_absorpt_process_details '(<i>SADABS</i>; Bruker, 2009)'
_exptl_crystal_colour colourless
_exptl_crystal_density_diffrn 1.421
_exptl_crystal_density_method 'not measured'
_exptl_crystal_description block
_exptl_crystal_F_000 316
_exptl_crystal_size_max 0.236
_exptl_crystal_size_mid 0.187
_exptl_crystal_size_min 0.08
_refine_diff_density_max 0.402
_refine_diff_density_min -0.275
_refine_ls_extinction_method none
_refine_ls_goodness_of_fit_ref 1.038
_refine_ls_hydrogen_treatment refall
_refine_ls_matrix_type full
_refine_ls_number_parameters 263
_refine_ls_number_reflns 3198
_refine_ls_number_restraints 0
_refine_ls_restrained_S_all 1.038
_refine_ls_R_factor_all 0.0687
_refine_ls_R_factor_gt 0.0497
_refine_ls_shift/su_max_lt 0.001
_refine_ls_shift/su_mean 0.000
_refine_ls_structure_factor_coef Fsqd
_refine_ls_weighting_details 'calc w=1/[\s^2^(Fo^2^)+(0.0731P)^2^+0.0844P] where P=(Fo^2^+2Fc^2^)/3'
_refine_ls_weighting_scheme calc
_refine_ls_wR_factor_gt 0.1215
_refine_ls_wR_factor_ref 0.1345
_reflns_number_gt 2401
_reflns_number_total 3198
_reflns_threshold_expression I>2\s(I)
_cod_data_source_file sj2737.cif
_cod_data_source_block I
_cod_depositor_comments
;
The following automatic conversions were performed:
'_symmetry_cell_setting' value 'Triclinic' changed to 'triclinic'
according to '/home/saulius/struct/CIF-dictionaries/cif_core.dic'
dictionary named 'cif_core.dic' version 2.4.1 from 2010-06-29.

Automatic conversion script
Id: cif_fix_enum 1527 2010-12-29 10:47:43Z saulius 
;
_cod_original_cell_volume 701.80(7)
_cod_database_code 2225706
_cod_database_fobs_code 2225706

loop_
_symmetry_equiv_pos_as_xyz
'x, y, z'
'-x, -y, -z'

loop_
_atom_site_type_symbol
_atom_site_label
_atom_site_fract_x
_atom_site_fract_y
_atom_site_fract_z
_atom_site_U_iso_or_equiv
_atom_site_adp_type
_atom_site_calc_flag
_atom_site_refinement_flags
_atom_site_occupancy
_atom_site_disorder_assembly
_atom_site_disorder_group
O O1 1.23014(16) 0.40877(16) 0.32581(13) 0.0234(3) Uani d . 1 . .
O O2 0.76462(17) 0.27268(17) 0.04028(14) 0.0269(3) Uani d . 1 . .
O O3 1.13932(17) 0.07862(17) 0.33591(13) 0.0224(3) Uani d . 1 . .
O O4 0.78937(15) 0.36205(15) 0.40053(12) 0.0185(3) Uani d . 1 . .
N N1 0.99911(18) 0.34315(18) 0.18332(15) 0.0175(3) Uani d . 1 . .
N N2 0.50707(18) 0.22071(19) 0.33559(15) 0.0186(3) Uani d . 1 . .
C C1 1.0928(2) 0.3023(2) 0.26656(17) 0.0175(4) Uani d . 1 . .
C C2 0.8503(2) 0.2243(2) 0.10092(18) 0.0187(4) Uani d . 1 . .
C C3 0.8116(2) 0.0419(2) 0.08846(17) 0.0175(4) Uani d . 1 . .
C C4 0.6900(2) -0.0817(2) -0.01212(19) 0.0217(4) Uani d . 1 . .
C C5 0.6559(2) -0.2517(3) -0.0275(2) 0.0249(4) Uani d . 1 . .
C C6 0.7436(3) -0.3003(2) 0.0555(2) 0.0249(4) Uani d . 1 . .
C C7 0.8637(2) -0.1782(2) 0.15593(19) 0.0209(4) Uani d . 1 . .
C C8 0.8972(2) -0.0063(2) 0.17380(17) 0.0171(4) Uani d . 1 . .
C C9 1.0118(2) 0.1260(2) 0.29105(18) 0.0175(4) Uani d . 1 . .
C C10 0.8979(2) 0.1419(3) 0.40732(18) 0.0191(4) Uani d . 1 . .
C C11 0.7513(2) 0.1891(2) 0.38373(17) 0.0172(4) Uani d . 1 . .
C C12 0.5796(2) 0.1033(2) 0.34423(17) 0.0180(4) Uani d . 1 . .
C C13 0.6360(2) 0.3692(2) 0.36869(17) 0.0179(4) Uani d . 1 . .
C C14 1.0594(3) 0.5246(2) 0.1865(2) 0.0238(4) Uani d . 1 . .
C C15 0.4717(3) -0.0836(2) 0.3101(2) 0.0238(4) Uani d . 1 . .
C C16 0.6387(2) 0.5395(2) 0.3724(2) 0.0216(4) Uani d . 1 . .
H H1O3 1.243(4) 0.142(3) 0.321(3) 0.054(8) Uiso d . 1 . .
H H4A 0.637(3) -0.043(3) -0.065(2) 0.033(6) Uiso d . 1 . .
H H5A 0.574(3) -0.336(3) -0.097(2) 0.031(6) Uiso d . 1 . .
H H6A 0.722(3) -0.420(3) 0.045(2) 0.029(6) Uiso d . 1 . .
H H7A 0.924(3) -0.208(2) 0.217(2) 0.019(5) Uiso d . 1 . .
H H10A 0.855(3) 0.032(3) 0.430(2) 0.024(5) Uiso d . 1 . .
H H10B 0.979(3) 0.226(3) 0.484(2) 0.024(5) Uiso d . 1 . .
H H14A 1.064(3) 0.595(3) 0.277(3) 0.045(7) Uiso d . 1 . .
H H14B 0.985(3) 0.538(3) 0.127(3) 0.048(7) Uiso d . 1 . .
H H14C 1.175(4) 0.565(3) 0.154(3) 0.052(8) Uiso d . 1 . .
H H15A 0.436(3) -0.124(3) 0.215(3) 0.037(6) Uiso d . 1 . .
H H15B 0.530(3) -0.148(3) 0.337(2) 0.040(7) Uiso d . 1 . .
H H15C 0.360(3) -0.114(3) 0.349(3) 0.047(7) Uiso d . 1 . .
H H16A 0.526(3) 0.529(3) 0.344(2) 0.037(6) Uiso d . 1 . .
H H16B 0.682(3) 0.622(3) 0.461(3) 0.039(6) Uiso d . 1 . .
H H16C 0.718(4) 0.594(3) 0.314(3) 0.053(8) Uiso d . 1 . .

loop_
_atom_site_aniso_label
_atom_site_aniso_U_11
_atom_site_aniso_U_22
_atom_site_aniso_U_33
_atom_site_aniso_U_12
_atom_site_aniso_U_13
_atom_site_aniso_U_23
O1 0.0134(6) 0.0238(7) 0.0300(8) 0.0053(5) -0.0010(5) 0.0053(6)
O2 0.0215(7) 0.0300(8) 0.0333(8) 0.0113(6) -0.0025(6) 0.0136(6)
O3 0.0105(6) 0.0283(7) 0.0340(8) 0.0096(6) 0.0033(5) 0.0151(6)
O4 0.0104(6) 0.0223(7) 0.0219(7) 0.0072(5) 0.0009(5) 0.0026(5)
N1 0.0133(7) 0.0185(7) 0.0224(8) 0.0073(6) 0.0023(6) 0.0070(6)
N2 0.0116(7) 0.0221(8) 0.0226(8) 0.0077(6) 0.0020(6) 0.0052(6)
C1 0.0132(8) 0.0217(9) 0.0203(9) 0.0095(7) 0.0049(7) 0.0063(7)
C2 0.0126(8) 0.0260(9) 0.0204(9) 0.0092(7) 0.0053(7) 0.0088(7)
C3 0.0113(8) 0.0210(9) 0.0203(9) 0.0062(7) 0.0045(7) 0.0057(7)
C4 0.0157(9) 0.0290(10) 0.0205(9) 0.0086(8) 0.0036(7) 0.0073(8)
C5 0.0167(9) 0.0267(10) 0.0240(10) 0.0045(8) 0.0035(8) 0.0004(8)
C6 0.0225(10) 0.0201(10) 0.0315(11) 0.0087(8) 0.0095(8) 0.0055(8)
C7 0.0167(9) 0.0220(9) 0.0271(10) 0.0098(8) 0.0055(7) 0.0086(8)
C8 0.0115(8) 0.0212(9) 0.0203(9) 0.0075(7) 0.0058(7) 0.0070(7)
C9 0.0112(8) 0.0249(9) 0.0210(9) 0.0102(7) 0.0026(7) 0.0090(7)
C10 0.0122(8) 0.0270(10) 0.0199(9) 0.0086(7) 0.0022(7) 0.0079(8)
C11 0.0133(8) 0.0224(9) 0.0162(9) 0.0075(7) 0.0033(7) 0.0047(7)
C12 0.0143(8) 0.0236(9) 0.0174(9) 0.0087(7) 0.0025(7) 0.0055(7)
C13 0.0108(8) 0.0256(10) 0.0169(9) 0.0080(7) 0.0009(6) 0.0036(7)
C14 0.0230(10) 0.0190(9) 0.0302(11) 0.0084(8) 0.0015(8) 0.0077(8)
C15 0.0157(9) 0.0219(10) 0.0333(12) 0.0055(8) 0.0027(8) 0.0099(8)
C16 0.0139(9) 0.0216(9) 0.0285(11) 0.0067(7) 0.0011(8) 0.0059(8)

loop_
_atom_type_symbol
_atom_type_description
_atom_type_scat_dispersion_real
_atom_type_scat_dispersion_imag
_atom_type_scat_source
C C 0.0033 0.0016 'International Tables Vol C Tables 4.2.6.8 and 6.1.1.4'
H H 0.0000 0.0000 'International Tables Vol C Tables 4.2.6.8 and 6.1.1.4'
N N 0.0061 0.0033 'International Tables Vol C Tables 4.2.6.8 and 6.1.1.4'
O O 0.0106 0.0060 'International Tables Vol C Tables 4.2.6.8 and 6.1.1.4'

loop_
_geom_angle_atom_site_label_1
_geom_angle_atom_site_label_2
_geom_angle_atom_site_label_3
_geom_angle_site_symmetry_1
_geom_angle_site_symmetry_3
_geom_angle
_geom_angle_publ_flag
C9 O3 H1O3 . . 111.7(18) ?
C13 O4 C11 . . 105.09(13) ?
C1 N1 C2 . . 124.28(14) ?
C1 N1 C14 . . 116.33(15) ?
C2 N1 C14 . . 119.36(14) ?
C13 N2 C12 . . 105.17(14) ?
O1 C1 N1 . . 120.67(16) ?
O1 C1 C9 . . 121.09(15) ?
N1 C1 C9 . . 118.01(15) ?
O2 C2 N1 . . 120.21(16) ?
O2 C2 C3 . . 123.36(17) ?
N1 C2 C3 . . 116.36(14) ?
C8 C3 C4 . . 120.28(16) ?
C8 C3 C2 . . 120.80(16) ?
C4 C3 C2 . . 118.91(16) ?
C5 C4 C3 . . 119.75(18) ?
C5 C4 H4A . . 123.9(14) ?
C3 C4 H4A . . 116.4(14) ?
C4 C5 C6 . . 120.24(18) ?
C4 C5 H5A . . 119.7(13) ?
C6 C5 H5A . . 120.0(13) ?
C7 C6 C5 . . 120.25(18) ?
C7 C6 H6A . . 118.6(13) ?
C5 C6 H6A . . 121.1(13) ?
C6 C7 C8 . . 120.05(18) ?
C6 C7 H7A . . 122.2(12) ?
C8 C7 H7A . . 117.7(12) ?
C7 C8 C3 . . 119.42(17) ?
C7 C8 C9 . . 120.71(16) ?
C3 C8 C9 . . 119.63(15) ?
O3 C9 C8 . . 112.25(14) ?
O3 C9 C1 . . 111.38(14) ?
C8 C9 C1 . . 111.91(14) ?
O3 C9 C10 . . 105.32(14) ?
C8 C9 C10 . . 109.17(14) ?
C1 C9 C10 . . 106.39(14) ?
C11 C10 C9 . . 115.98(15) ?
C11 C10 H10A . . 110.1(12) ?
C9 C10 H10A . . 106.9(13) ?
C11 C10 H10B . . 111.0(12) ?
C9 C10 H10B . . 106.8(12) ?
H10A C10 H10B . . 105.3(17) ?
C12 C11 O4 . . 107.30(14) ?
C12 C11 C10 . . 135.61(17) ?
O4 C11 C10 . . 117.05(15) ?
C11 C12 N2 . . 108.95(15) ?
C11 C12 C15 . . 129.76(17) ?
N2 C12 C15 . . 121.29(15) ?
N2 C13 O4 . . 113.49(15) ?
N2 C13 C16 . . 129.41(16) ?
O4 C13 C16 . . 117.08(15) ?
N1 C14 H14A . . 110.5(14) ?
N1 C14 H14B . . 109.2(15) ?
H14A C14 H14B . . 112(2) ?
N1 C14 H14C . . 110.9(15) ?
H14A C14 H14C . . 110(2) ?
H14B C14 H14C . . 104(2) ?
C12 C15 H15A . . 108.7(13) ?
C12 C15 H15B . . 112.9(14) ?
H15A C15 H15B . . 111(2) ?
C12 C15 H15C . . 113.7(15) ?
H15A C15 H15C . . 104(2) ?
H15B C15 H15C . . 106(2) ?
C13 C16 H16A . . 110.0(14) ?
C13 C16 H16B . . 112.3(13) ?
H16A C16 H16B . . 111(2) ?
C13 C16 H16C . . 112.0(16) ?
H16A C16 H16C . . 106(2) ?
H16B C16 H16C . . 105(2) ?

loop_
_geom_bond_atom_site_label_1
_geom_bond_atom_site_label_2
_geom_bond_site_symmetry_2
_geom_bond_distance
_geom_bond_publ_flag
O1 C1 . 1.219(2) ?
O2 C2 . 1.219(2) ?
O3 C9 . 1.4096(19) ?
O3 H1O3 . 0.87(3) ?
O4 C13 . 1.3590(19) ?
O4 C11 . 1.395(2) ?
N1 C1 . 1.381(2) ?
N1 C2 . 1.405(2) ?
N1 C14 . 1.469(2) ?
N2 C13 . 1.300(2) ?
N2 C12 . 1.407(2) ?
C1 C9 . 1.524(2) ?
C2 C3 . 1.482(2) ?
C3 C8 . 1.395(2) ?
C3 C4 . 1.398(3) ?
C4 C5 . 1.379(3) ?
C4 H4A . 0.91(2) ?
C5 C6 . 1.391(3) ?
C5 H5A . 0.96(2) ?
C6 C7 . 1.388(3) ?
C6 H6A . 0.98(2) ?
C7 C8 . 1.392(2) ?
C7 H7A . 0.97(2) ?
C8 C9 . 1.510(2) ?
C9 C10 . 1.579(3) ?
C10 C11 . 1.481(2) ?
C10 H10A . 0.99(2) ?
C10 H10B . 1.00(2) ?
C11 C12 . 1.352(2) ?
C12 C15 . 1.491(3) ?
C13 C16 . 1.481(3) ?
C14 H14A . 1.01(3) ?
C14 H14B . 0.94(3) ?
C14 H14C . 0.99(3) ?
C15 H15A . 1.00(3) ?
C15 H15B . 0.97(2) ?
C15 H15C . 0.99(3) ?
C16 H16A . 0.95(2) ?
C16 H16B . 1.01(3) ?
C16 H16C . 0.98(3) ?

loop_
_geom_hbond_atom_site_label_D
_geom_hbond_atom_site_label_H
_geom_hbond_atom_site_label_A
_geom_hbond_site_symmetry_A
_geom_hbond_distance_DH
_geom_hbond_distance_HA
_geom_hbond_distance_DA
_geom_hbond_angle_DHA
_geom_hbond_publ_flag
O3 H1O3 N2 1_655 0.87(3) 2.04(3) 2.847(2) 153(3) yes
C16 H16A O1 1_455 0.96(3) 2.28(3) 3.162(2) 153(2) yes
C16 H16B O1 2_766 1.01(3) 2.50(3) 3.270(2) 132.9(19) yes

loop_
_geom_torsion_atom_site_label_1
_geom_torsion_atom_site_label_2
_geom_torsion_atom_site_label_3
_geom_torsion_atom_site_label_4
_geom_torsion_site_symmetry_1
_geom_torsion_site_symmetry_2
_geom_torsion_site_symmetry_3
_geom_torsion_site_symmetry_4
_geom_torsion
_geom_torsion_publ_flag
C2 N1 C1 O1 . . . . 172.69(16) ?
C14 N1 C1 O1 . . . . -9.2(3) ?
C2 N1 C1 C9 . . . . -12.7(2) ?
C14 N1 C1 C9 . . . . 165.40(16) ?
C1 N1 C2 O2 . . . . 172.40(17) ?
C14 N1 C2 O2 . . . . -5.6(3) ?
C1 N1 C2 C3 . . . . -10.5(2) ?
C14 N1 C2 C3 . . . . 171.54(16) ?
O2 C2 C3 C8 . . . . -170.30(17) ?
N1 C2 C3 C8 . . . . 12.7(2) ?
O2 C2 C3 C4 . . . . 11.0(3) ?
N1 C2 C3 C4 . . . . -166.05(16) ?
C8 C3 C4 C5 . . . . -0.6(3) ?
C2 C3 C4 C5 . . . . 178.13(17) ?
C3 C4 C5 C6 . . . . -0.8(3) ?
C4 C5 C6 C7 . . . . 1.1(3) ?
C5 C6 C7 C8 . . . . -0.1(3) ?
C6 C7 C8 C3 . . . . -1.3(3) ?
C6 C7 C8 C9 . . . . 173.05(17) ?
C4 C3 C8 C7 . . . . 1.6(3) ?
C2 C3 C8 C7 . . . . -177.07(16) ?
C4 C3 C8 C9 . . . . -172.78(16) ?
C2 C3 C8 C9 . . . . 8.5(3) ?
C7 C8 C9 O3 . . . . 29.8(2) ?
C3 C8 C9 O3 . . . . -155.84(15) ?
C7 C8 C9 C1 . . . . 155.93(16) ?
C3 C8 C9 C1 . . . . -29.7(2) ?
C7 C8 C9 C10 . . . . -86.56(19) ?
C3 C8 C9 C10 . . . . 87.76(19) ?
O1 C1 C9 O3 . . . . -27.0(2) ?
N1 C1 C9 O3 . . . . 158.35(15) ?
O1 C1 C9 C8 . . . . -153.60(16) ?
N1 C1 C9 C8 . . . . 31.8(2) ?
O1 C1 C9 C10 . . . . 87.24(19) ?
N1 C1 C9 C10 . . . . -87.39(18) ?
O3 C9 C10 C11 . . . . -179.26(15) ?
C8 C9 C10 C11 . . . . -58.5(2) ?
C1 C9 C10 C11 . . . . 62.40(19) ?
C13 O4 C11 C12 . . . . -0.42(18) ?
C13 O4 C11 C10 . . . . 177.85(15) ?
C9 C10 C11 C12 . . . . 95.1(3) ?
C9 C10 C11 O4 . . . . -82.6(2) ?
O4 C11 C12 N2 . . . . 0.00(19) ?
C10 C11 C12 N2 . . . . -177.81(19) ?
O4 C11 C12 C15 . . . . 178.81(18) ?
C10 C11 C12 C15 . . . . 1.0(4) ?
C13 N2 C12 C11 . . . . 0.4(2) ?
C13 N2 C12 C15 . . . . -178.48(17) ?
C12 N2 C13 O4 . . . . -0.7(2) ?
C12 N2 C13 C16 . . . . 177.28(19) ?
C11 O4 C13 N2 . . . . 0.75(19) ?
C11 O4 C13 C16 . . . . -177.54(16) ?
